data_4026805
loop_
_publ_author_name
'Zhi-Hua Chen'
'Zhi-Min Chen'
'Yong-Qiang Zhang'
'Yong-Qiang Tu'
'Fu-Min Zhang'

_publ_section_title
;
 Total Synthesis of (\+-)-Maistemonine, (\+-)-Stemonamide, and
 (\+-)-Isomaistemonine
;
_journal_name_full 'Journal of Organic Chemistry'
_journal_page_first 10173
_journal_page_last 10186
_journal_paper_doi 10.1021/jo202042x
_journal_volume 76
_journal_year 2011
_chemical_formula_sum 'C15 H19 N O2'
_chemical_formula_weight 245.31
_chemical_name_systematic
; 
 ? 
;
_space_group_IT_number 2
_symmetry_cell_setting triclinic
_symmetry_space_group_name_Hall '-P 1'
_symmetry_space_group_name_H-M 'P -1'
_atom_sites_solution_hydrogens geom
_atom_sites_solution_primary direct
_atom_sites_solution_secondary difmap
_audit_creation_method SHELXL-97
_cell_angle_alpha 78.823(7)
_cell_angle_beta 79.424(6)
_cell_angle_gamma 66.947(6)
_cell_formula_units_Z 2
_cell_length_a 7.425(3)
_cell_length_b 8.152(4)
_cell_length_c 11.990(5)
_cell_measurement_reflns_used 2517
_cell_measurement_temperature 296(2)
_cell_measurement_theta_max 0.00
_cell_measurement_theta_min 0.00
_cell_volume 650.4(5)
_computing_cell_refinement 'Bruker SMART'
_computing_data_collection 'Bruker SMART'
_computing_data_reduction 'Bruker SAINT'
_computing_molecular_graphics 'Bruker SHELXTL'
_computing_publication_material 'Bruker SHELXTL'
_computing_structure_refinement 'SHELXL-97 (Sheldrick, 1997)'
_computing_structure_solution 'SHELXS-97 (Sheldrick, 1990)'
_diffrn_ambient_temperature 296(2)
_diffrn_measured_fraction_theta_full 0.944
_diffrn_measured_fraction_theta_max 0.944
_diffrn_measurement_device_type 'CCD area detector'
_diffrn_measurement_method 'phi and omega scans'
_diffrn_radiation_monochromator graphite
_diffrn_radiation_source 'fine-focus sealed tube'
_diffrn_radiation_type MoK\a
_diffrn_radiation_wavelength 0.71073
_diffrn_reflns_av_R_equivalents 0.0397
_diffrn_reflns_av_sigmaI/netI 0.0682
_diffrn_reflns_limit_h_max 8
_diffrn_reflns_limit_h_min -8
_diffrn_reflns_limit_k_max 4
_diffrn_reflns_limit_k_min -9
_diffrn_reflns_limit_l_max 14
_diffrn_reflns_limit_l_min -14
_diffrn_reflns_number 3047
_diffrn_reflns_theta_full 25.50
_diffrn_reflns_theta_max 25.50
_diffrn_reflns_theta_min 1.74
_exptl_absorpt_coefficient_mu 0.083
_exptl_absorpt_correction_T_max 0.972
_exptl_absorpt_correction_T_min 0.963
_exptl_absorpt_correction_type multi-scan
_exptl_absorpt_process_details sadabs
_exptl_crystal_colour colorless
_exptl_crystal_density_diffrn 1.253
_exptl_crystal_description block
_exptl_crystal_F_000 264
_exptl_crystal_size_max 0.43
_exptl_crystal_size_mid 0.41
_exptl_crystal_size_min 0.37
_refine_diff_density_max 0.440
_refine_diff_density_min -0.381
_refine_diff_density_rms 0.101
_refine_ls_extinction_method none
_refine_ls_goodness_of_fit_ref 1.078
_refine_ls_hydrogen_treatment constr
_refine_ls_matrix_type full
_refine_ls_number_parameters 164
_refine_ls_number_reflns 2275
_refine_ls_number_restraints 0
_refine_ls_restrained_S_all 1.078
_refine_ls_R_factor_all 0.0928
_refine_ls_R_factor_gt 0.0881
_refine_ls_shift/su_max 0.000
_refine_ls_shift/su_mean 0.000
_refine_ls_structure_factor_coef Fsqd
_refine_ls_weighting_details 'calc w=1/[\s^2^(Fo^2^)+(0.1000P)^2^+0.9963P] where P=(Fo^2^+2Fc^2^)/3'
_refine_ls_weighting_scheme calc
_refine_ls_wR_factor_gt 0.2314
_refine_ls_wR_factor_ref 0.2370
_reflns_number_gt 2002
_reflns_number_total 2275
_reflns_threshold_expression >2sigma(I)
_cod_data_source_file jo202042x_si_004.cif
_cod_data_source_block p-1
_cod_database_code 4026805

loop_
_symmetry_equiv_pos_as_xyz
'x, y, z'
'-x, -y, -z'

loop_
_atom_site_label
_atom_site_type_symbol
_atom_site_fract_x
_atom_site_fract_y
_atom_site_fract_z
_atom_site_U_iso_or_equiv
_atom_site_adp_type
_atom_site_occupancy
_atom_site_symmetry_multiplicity
_atom_site_calc_flag
_atom_site_refinement_flags
C1 C 0.4455(5) 0.5889(4) 0.3646(2) 0.0319(7) Uani 1 1 d .
C2 C 0.2321(5) 0.6299(4) 0.3739(3) 0.0351(7) Uani 1 1 d .
C3 C 0.1988(4) 0.5184(4) 0.3194(2) 0.0318(7) Uani 1 1 d .
C4 C 0.3881(4) 0.3707(4) 0.2811(2) 0.0281(6) Uani 1 1 d .
C5 C 0.5475(4) 0.4434(4) 0.2880(3) 0.0344(7) Uani 1 1 d .
H5A H 0.6597 0.3493 0.3209 0.041 Uiso 1 1 calc R
H5B H 0.5923 0.4927 0.2127 0.041 Uiso 1 1 calc R
C6 C 0.0872(7) 0.7850(6) 0.4318(4) 0.0586(11) Uani 1 1 d .
H6A H -0.0438 0.7884 0.4330 0.088 Uiso 1 1 calc R
H6B H 0.0972 0.8952 0.3908 0.088 Uiso 1 1 calc R
H6C H 0.1154 0.7709 0.5089 0.088 Uiso 1 1 calc R
C7 C 0.0105(5) 0.5360(5) 0.2832(3) 0.0454(9) Uani 1 1 d .
H7A H -0.0996 0.5969 0.3368 0.054 Uiso 1 1 calc R
H7B H 0.0095 0.4179 0.2815 0.054 Uiso 1 1 calc R
C8 C -0.0078(5) 0.6459(5) 0.1626(3) 0.0519(10) Uani 1 1 d .
H8A H -0.0854 0.6090 0.1229 0.062 Uiso 1 1 calc R
H8B H -0.0792 0.7721 0.1707 0.062 Uiso 1 1 calc R
C9 C 0.1896(5) 0.6258(4) 0.0886(3) 0.0392(8) Uani 1 1 d .
H9A H 0.1638 0.6940 0.0136 0.047 Uiso 1 1 calc R
H9B H 0.2600 0.6775 0.1231 0.047 Uiso 1 1 calc R
C10 C 0.3199(4) 0.4331(4) 0.0742(2) 0.0308(7) Uani 1 1 d .
C11 C 0.4973(5) 0.1261(4) 0.1624(3) 0.0375(7) Uani 1 1 d .
H11 H 0.6096 0.1083 0.1023 0.045 Uiso 1 1 calc R
C12 C 0.5732(6) 0.0569(4) 0.2798(3) 0.0447(8) Uani 1 1 d .
H12A H 0.5779 -0.0648 0.3062 0.054 Uiso 1 1 calc R
H12B H 0.7036 0.0592 0.2771 0.054 Uiso 1 1 calc R
C13 C 0.4215(5) 0.1890(4) 0.3567(3) 0.0391(8) Uani 1 1 d .
H13A H 0.4728 0.1843 0.4265 0.047 Uiso 1 1 calc R
H13B H 0.3006 0.1651 0.3762 0.047 Uiso 1 1 calc R
C14 C 0.3739(6) 0.0300(5) 0.1428(3) 0.0507(9) Uani 1 1 d .
H14 H 0.4414 -0.0891 0.1300 0.061 Uiso 1 1 calc R
C15 C 0.1808(7) 0.0920(6) 0.1411(4) 0.0639(12) Uani 1 1 d .
H15A H 0.1048 0.2100 0.1533 0.077 Uiso 1 1 calc R
H15B H 0.1211 0.0175 0.1278 0.077 Uiso 1 1 calc R
N1 N 0.3908(4) 0.3208(3) 0.1674(2) 0.0296(6) Uani 1 1 d .
O1 O 0.5234(4) 0.6638(4) 0.4063(2) 0.0487(7) Uani 1 1 d .
O2 O 0.3540(4) 0.3790(3) -0.01979(19) 0.0429(6) Uani 1 1 d .

loop_
_atom_site_aniso_label
_atom_site_aniso_U_11
_atom_site_aniso_U_22
_atom_site_aniso_U_33
_atom_site_aniso_U_23
_atom_site_aniso_U_13
_atom_site_aniso_U_12
C1 0.0459(17) 0.0298(14) 0.0255(14) 0.0001(11) -0.0092(12) -0.0196(13)
C2 0.0416(17) 0.0339(16) 0.0284(14) -0.0086(12) -0.0021(12) -0.0115(13)
C3 0.0299(15) 0.0364(16) 0.0290(14) -0.0072(12) 0.0006(11) -0.0125(12)
C4 0.0311(14) 0.0304(15) 0.0243(14) -0.0073(11) -0.0038(11) -0.0111(12)
C5 0.0318(15) 0.0407(17) 0.0309(15) -0.0062(12) -0.0065(12) -0.0118(13)
C6 0.066(2) 0.049(2) 0.053(2) -0.0248(18) -0.0020(19) -0.0064(18)
C7 0.0285(15) 0.056(2) 0.054(2) -0.0192(17) 0.0031(14) -0.0156(15)
C8 0.0356(17) 0.053(2) 0.060(2) -0.0142(18) -0.0182(16) 0.0007(15)
C9 0.0452(18) 0.0321(16) 0.0392(17) 0.0003(13) -0.0189(14) -0.0092(14)
C10 0.0345(15) 0.0323(15) 0.0296(14) -0.0039(11) -0.0064(12) -0.0156(12)
C11 0.0427(17) 0.0285(15) 0.0389(17) -0.0093(13) -0.0029(13) -0.0092(13)
C12 0.052(2) 0.0275(16) 0.0479(19) -0.0014(14) -0.0122(15) -0.0070(14)
C13 0.0511(19) 0.0362(17) 0.0310(16) -0.0005(13) -0.0094(14) -0.0171(14)
C14 0.072(3) 0.0360(18) 0.050(2) -0.0120(15) -0.0109(18) -0.0222(17)
C15 0.078(3) 0.055(2) 0.078(3) -0.018(2) -0.017(2) -0.037(2)
N1 0.0356(13) 0.0272(13) 0.0273(12) -0.0081(10) -0.0063(10) -0.0100(10)
O1 0.0688(17) 0.0499(15) 0.0444(13) -0.0085(11) -0.0146(12) -0.0354(13)
O2 0.0545(14) 0.0510(14) 0.0287(11) -0.0088(10) -0.0078(10) -0.0226(11)

loop_
_atom_type_symbol
_atom_type_description
_atom_type_scat_dispersion_real
_atom_type_scat_dispersion_imag
_atom_type_scat_source
C C 0.0033 0.0016 'International Tables Vol C Tables 4.2.6.8 and 6.1.1.4'
H H 0.0000 0.0000 'International Tables Vol C Tables 4.2.6.8 and 6.1.1.4'
N N 0.0061 0.0033 'International Tables Vol C Tables 4.2.6.8 and 6.1.1.4'
O O 0.0106 0.0060 'International Tables Vol C Tables 4.2.6.8 and 6.1.1.4'

loop_
_geom_angle_atom_site_label_1
_geom_angle_atom_site_label_2
_geom_angle_atom_site_label_3
_geom_angle
O1 C1 C2 126.1(3)
O1 C1 C5 126.4(3)
C2 C1 C5 107.4(2)
C3 C2 C1 109.9(3)
C3 C2 C6 129.2(3)
C1 C2 C6 120.8(3)
C2 C3 C7 128.3(3)
C2 C3 C4 111.8(3)
C7 C3 C4 119.5(3)
N1 C4 C3 113.8(2)
N1 C4 C13 100.6(2)
C3 C4 C13 113.3(2)
N1 C4 C5 115.1(2)
C3 C4 C5 103.2(2)
C13 C4 C5 111.3(2)
C1 C5 C4 104.2(2)
C1 C5 H5A 110.9
C4 C5 H5A 110.9
C1 C5 H5B 110.9
C4 C5 H5B 110.9
H5A C5 H5B 108.9
C2 C6 H6A 109.5
C2 C6 H6B 109.5
H6A C6 H6B 109.5
C2 C6 H6C 109.5
H6A C6 H6C 109.5
H6B C6 H6C 109.5
C3 C7 C8 108.2(3)
C3 C7 H7A 110.1
C8 C7 H7A 110.1
C3 C7 H7B 110.1
C8 C7 H7B 110.1
H7A C7 H7B 108.4
C9 C8 C7 114.5(3)
C9 C8 H8A 108.6
C7 C8 H8A 108.6
C9 C8 H8B 108.6
C7 C8 H8B 108.6
H8A C8 H8B 107.6
C10 C9 C8 113.8(3)
C10 C9 H9A 108.8
C8 C9 H9A 108.8
C10 C9 H9B 108.8
C8 C9 H9B 108.8
H9A C9 H9B 107.7
O2 C10 N1 121.0(3)
O2 C10 C9 120.9(3)
N1 C10 C9 118.0(3)
N1 C11 C14 114.6(3)
N1 C11 C12 102.8(2)
C14 C11 C12 111.2(3)
N1 C11 H11 109.3
C14 C11 H11 109.3
C12 C11 H11 109.3
C13 C12 C11 103.3(3)
C13 C12 H12A 111.1
C11 C12 H12A 111.1
C13 C12 H12B 111.1
C11 C12 H12B 111.1
H12A C12 H12B 109.1
C12 C13 C4 102.4(3)
C12 C13 H13A 111.3
C4 C13 H13A 111.3
C12 C13 H13B 111.3
C4 C13 H13B 111.3
H13A C13 H13B 109.2
C15 C14 C11 128.4(3)
C15 C14 H14 115.8
C11 C14 H14 115.8
C14 C15 H15A 120.0
C14 C15 H15B 120.0
H15A C15 H15B 120.0
C10 N1 C11 120.7(2)
C10 N1 C4 127.0(2)
C11 N1 C4 112.2(2)

loop_
_geom_bond_atom_site_label_1
_geom_bond_atom_site_label_2
_geom_bond_distance
C1 O1 1.208(4)
C1 C2 1.473(5)
C1 C5 1.512(4)
C2 C3 1.334(4)
C2 C6 1.497(5)
C3 C7 1.484(4)
C3 C4 1.513(4)
C4 N1 1.491(3)
C4 C13 1.533(4)
C4 C5 1.538(4)
C5 H5A 0.9700
C5 H5B 0.9700
C6 H6A 0.9600
C6 H6B 0.9600
C6 H6C 0.9600
C7 C8 1.545(6)
C7 H7A 0.9700
C7 H7B 0.9700
C8 C9 1.534(5)
C8 H8A 0.9700
C8 H8B 0.9700
C9 C10 1.513(4)
C9 H9A 0.9700
C9 H9B 0.9700
C10 O2 1.236(4)
C10 N1 1.344(4)
C11 N1 1.478(4)
C11 C14 1.491(5)
C11 C12 1.534(5)
C11 H11 0.9800
C12 C13 1.528(5)
C12 H12A 0.9700
C12 H12B 0.9700
C13 H13A 0.9700
C13 H13B 0.9700
C14 C15 1.323(6)
C14 H14 0.9300
C15 H15A 0.9300
C15 H15B 0.9300

loop_
_geom_torsion_atom_site_label_1
_geom_torsion_atom_site_label_2
_geom_torsion_atom_site_label_3
_geom_torsion_atom_site_label_4
_geom_torsion
O1 C1 C2 C3 -178.7(3)
C5 C1 C2 C3 4.4(3)
O1 C1 C2 C6 4.7(5)
C5 C1 C2 C6 -172.2(3)
C1 C2 C3 C7 -164.3(3)
C6 C2 C3 C7 11.9(6)
C1 C2 C3 C4 8.2(4)
C6 C2 C3 C4 -175.6(3)
C2 C3 C4 N1 -142.5(3)
C7 C3 C4 N1 30.8(4)
C2 C3 C4 C13 103.4(3)
C7 C3 C4 C13 -83.3(3)
C2 C3 C4 C5 -17.0(3)
C7 C3 C4 C5 156.2(3)
O1 C1 C5 C4 168.6(3)
C2 C1 C5 C4 -14.5(3)
N1 C4 C5 C1 142.9(2)
C3 C4 C5 C1 18.3(3)
C13 C4 C5 C1 -103.5(3)
C2 C3 C7 C8 88.1(4)
C4 C3 C7 C8 -83.9(4)
C3 C7 C8 C9 29.7(4)
C7 C8 C9 C10 55.6(4)
C8 C9 C10 O2 111.6(3)
C8 C9 C10 N1 -65.8(4)
N1 C11 C12 C13 28.2(3)
C14 C11 C12 C13 -94.9(3)
C11 C12 C13 C4 -42.8(3)
N1 C4 C13 C12 39.3(3)
C3 C4 C13 C12 161.2(3)
C5 C4 C13 C12 -83.1(3)
N1 C11 C14 C15 -7.6(6)
C12 C11 C14 C15 108.5(5)
O2 C10 N1 C11 -5.3(4)
C9 C10 N1 C11 172.1(3)
O2 C10 N1 C4 170.1(3)
C9 C10 N1 C4 -12.5(4)
C14 C11 N1 C10 -66.4(4)
C12 C11 N1 C10 172.8(3)
C14 C11 N1 C4 117.5(3)
C12 C11 N1 C4 -3.2(3)
C3 C4 N1 C10 40.1(4)
C13 C4 N1 C10 161.5(3)
C5 C4 N1 C10 -78.7(4)
C3 C4 N1 C11 -144.2(3)
C13 C4 N1 C11 -22.7(3)
C5 C4 N1 C11 97.0(3)
